data_4347303
loop_
_publ_author_name
'Jacobs, Brian P.'
'Wolczanski, Peter T.'
'Lobkovsky, Emil B.'

_publ_section_title
;
 Oxidatively Triggered Carbon-Carbon Bond Formation in Ene-amide
 Complexes.
;
_journal_issue 9
_journal_name_full 'Inorganic chemistry'
_journal_page_first 4223
_journal_page_last 4232
_journal_paper_doi 10.1021/acs.inorgchem.5b02990
_journal_volume 55
_journal_year 2016
_chemical_formula_moiety 'C46 H62 Co N4'
_chemical_formula_sum 'C46 H62 Co N4'
_chemical_formula_weight 729.93
_space_group_IT_number 14
_space_group_name_Hall '-P 2yn'
_space_group_name_H-M_alt 'P 1 21/n 1'
_symmetry_cell_setting monoclinic
_symmetry_space_group_name_H-M 'P 1 21/n 1'
_atom_sites_solution_hydrogens geom
_atom_sites_solution_primary direct
_atom_sites_solution_secondary difmap
_audit_creation_method SHELXL-97
_cell_angle_alpha 90.00
_cell_angle_beta 97.136(4)
_cell_angle_gamma 90.00
_cell_formula_units_Z 8
_cell_length_a 10.6653(10)
_cell_length_b 36.834(4)
_cell_length_c 21.080(2)
_cell_measurement_reflns_used 5378
_cell_measurement_temperature 223(2)
_cell_measurement_theta_max 20.23
_cell_measurement_theta_min 2.33
_cell_volume 8217.0(14)
_computing_cell_refinement 'Bruker SAINT+'
_computing_data_collection 'Bruker APEX2'
_computing_data_reduction 'Bruker SAINT+'
_computing_molecular_graphics 'Bruker SHELXTL'
_computing_publication_material 'Bruker SHELXTL'
_computing_structure_refinement 'SHELXL-97 (Sheldrick, 1997)'
_computing_structure_solution 'SHELXS-97 (Sheldrick, 1990)'
_diffrn_ambient_temperature 223(2)
_diffrn_measured_fraction_theta_full 0.999
_diffrn_measured_fraction_theta_max 0.999
_diffrn_measurement_device_type 'Bruker X8 APEX II diffractometer'
_diffrn_measurement_method 'phi and omega scans'
_diffrn_radiation_monochromator graphite
_diffrn_radiation_source 'fine-focus sealed tube'
_diffrn_radiation_type MoK\a
_diffrn_radiation_wavelength 0.71073
_diffrn_reflns_av_R_equivalents 0.0947
_diffrn_reflns_av_sigmaI/netI 0.0998
_diffrn_reflns_limit_h_max 10
_diffrn_reflns_limit_h_min -5
_diffrn_reflns_limit_k_max 37
_diffrn_reflns_limit_k_min -37
_diffrn_reflns_limit_l_max 21
_diffrn_reflns_limit_l_min -21
_diffrn_reflns_number 34249
_diffrn_reflns_theta_full 21.49
_diffrn_reflns_theta_max 21.49
_diffrn_reflns_theta_min 1.92
_diffrn_standards_number 0
_exptl_absorpt_coefficient_mu 0.453
_exptl_absorpt_correction_T_max 0.9865
_exptl_absorpt_correction_T_min 0.8951
_exptl_absorpt_correction_type multi-scan
_exptl_absorpt_process_details SADABS
_exptl_crystal_colour red
_exptl_crystal_density_diffrn 1.180
_exptl_crystal_density_method 'not measured'
_exptl_crystal_description block
_exptl_crystal_F_000 3144
_exptl_crystal_size_max 0.25
_exptl_crystal_size_mid 0.05
_exptl_crystal_size_min 0.03
_refine_diff_density_max 0.582
_refine_diff_density_min -0.433
_refine_diff_density_rms 0.063
_refine_ls_extinction_method none
_refine_ls_goodness_of_fit_ref 1.068
_refine_ls_hydrogen_treatment riding
_refine_ls_matrix_type full
_refine_ls_number_parameters 919
_refine_ls_number_reflns 9390
_refine_ls_number_restraints 0
_refine_ls_restrained_S_all 1.068
_refine_ls_R_factor_all 0.1316
_refine_ls_R_factor_gt 0.0575
_refine_ls_shift/su_max 0.001
_refine_ls_shift/su_mean 0.000
_refine_ls_structure_factor_coef Fsqd
_refine_ls_weighting_details 'calc w=1/[\s^2^(Fo^2^)+(0.0483P)^2^+12.7352P] where P=(Fo^2^+2Fc^2^)/3'
_refine_ls_weighting_scheme calc
_refine_ls_wR_factor_gt 0.1234
_refine_ls_wR_factor_ref 0.1622
_reflns_number_gt 5350
_reflns_number_total 9390
_reflns_threshold_expression >2sigma(I)
_cod_data_source_file ic5b02990_si_002.cif
_cod_data_source_block bj8
_cod_depositor_comments
;
The following automatic conversions were performed:

data item '_symmetry_cell_setting' value 'Monoclinic' was changed to
'monoclinic' in accordance with the
/home/saulius/struct/COD-crude-data/automatic-downloads/DataCite-retrospective/ACS/depositions/lib/dictionaries/cif_core.dic
dictionary named 'cif_core.dic' version 2.4.2 last updated on
2011-04-26.

Automatic conversion script
Id: cif_fix_values 6909 2019-04-08 15:41:33Z antanas 
;
_cod_original_cell_volume 8217.1(13)
_cod_original_sg_symbol_H-M P2(1)/n
_cod_database_code 4347303

loop_
_symmetry_equiv_pos_as_xyz
'x, y, z'
'-x+1/2, y+1/2, -z+1/2'
'-x, -y, -z'
'x-1/2, -y-1/2, z-1/2'

loop_
_atom_site_label
_atom_site_type_symbol
_atom_site_fract_x
_atom_site_fract_y
_atom_site_fract_z
_atom_site_U_iso_or_equiv
_atom_site_adp_type
_atom_site_occupancy
_atom_site_symmetry_multiplicity
_atom_site_calc_flag
_atom_site_refinement_flags
Co2 Co 0.27771(8) 0.01818(2) 0.72933(4) 0.0389(3) Uani 1 1 d .
N5 N 0.2103(5) 0.05093(13) 0.6599(2) 0.0377(13) Uani 1 1 d .
N6 N 0.1969(4) -0.01945(12) 0.7750(2) 0.0342(13) Uani 1 1 d .
N7 N 0.3746(5) 0.04546(13) 0.8076(2) 0.0421(14) Uani 1 1 d .
N8 N 0.4368(5) -0.00645(15) 0.6958(2) 0.0445(14) Uani 1 1 d .
C47 C 0.2989(6) 0.06142(17) 0.6173(3) 0.0382(16) Uani 1 1 d .
C48 C 0.3782(6) 0.09205(17) 0.6322(3) 0.0442(17) Uani 1 1 d .
C49 C 0.4717(6) 0.09940(18) 0.5940(4) 0.0529(19) Uani 1 1 d .
H49A H 0.5247 0.1196 0.6036 0.063 Uiso 1 1 calc R
C50 C 0.4893(7) 0.0780(2) 0.5422(4) 0.055(2) Uani 1 1 d .
H50A H 0.5561 0.0827 0.5182 0.066 Uiso 1 1 calc R
C51 C 0.4066(7) 0.04919(19) 0.5258(3) 0.0522(19) Uani 1 1 d .
H51A H 0.4157 0.0351 0.4894 0.063 Uiso 1 1 calc R
C52 C 0.3123(6) 0.04122(18) 0.5622(3) 0.0433(18) Uani 1 1 d .
C53 C 0.3603(7) 0.11702(18) 0.6871(3) 0.059(2) Uani 1 1 d .
H53A H 0.2949 0.1063 0.7108 0.070 Uiso 1 1 calc R
C54 C 0.4805(8) 0.1212(2) 0.7334(4) 0.081(3) Uani 1 1 d .
H54A H 0.5099 0.0975 0.7486 0.122 Uiso 1 1 calc R
H54B H 0.4633 0.1360 0.7694 0.122 Uiso 1 1 calc R
H54C H 0.5449 0.1328 0.7118 0.122 Uiso 1 1 calc R
C55 C 0.3134(8) 0.15471(19) 0.6627(4) 0.083(3) Uani 1 1 d .
H55A H 0.2362 0.1520 0.6335 0.124 Uiso 1 1 calc R
H55B H 0.3775 0.1662 0.6406 0.124 Uiso 1 1 calc R
H55C H 0.2970 0.1697 0.6986 0.124 Uiso 1 1 calc R
C56 C 0.2177(6) 0.01140(18) 0.5397(3) 0.0470(18) Uani 1 1 d .
H56A H 0.1599 0.0083 0.5725 0.056 Uiso 1 1 calc R
C57 C 0.2823(7) -0.02517(18) 0.5311(3) 0.066(2) Uani 1 1 d .
H57A H 0.3323 -0.0320 0.5709 0.098 Uiso 1 1 calc R
H57B H 0.3368 -0.0231 0.4977 0.098 Uiso 1 1 calc R
H57C H 0.2185 -0.0436 0.5192 0.098 Uiso 1 1 calc R
C58 C 0.1386(7) 0.0218(2) 0.4770(3) 0.073(2) Uani 1 1 d .
H58A H 0.0788 0.0025 0.4641 0.110 Uiso 1 1 calc R
H58B H 0.1936 0.0253 0.4442 0.110 Uiso 1 1 calc R
H58C H 0.0931 0.0441 0.4829 0.110 Uiso 1 1 calc R
C59 C 0.0947(6) 0.06864(17) 0.6472(3) 0.0413(17) Uani 1 1 d .
C60 C 0.0622(6) 0.09180(19) 0.5989(3) 0.057(2) Uani 1 1 d .
H60A H 0.1227 0.0965 0.5710 0.069 Uiso 1 1 calc R
C61 C -0.0633(7) 0.1111(2) 0.5855(4) 0.070(2) Uani 1 1 d .
H61A H -0.0501 0.1373 0.5906 0.085 Uiso 1 1 calc R
H61B H -0.0992 0.1065 0.5411 0.085 Uiso 1 1 calc R
C62 C -0.1535(9) 0.0987(3) 0.6289(5) 0.135(5) Uani 1 1 d .
H62A H -0.2040 0.1198 0.6381 0.162 Uiso 1 1 calc R
H62B H -0.2113 0.0815 0.6048 0.162 Uiso 1 1 calc R
C63 C -0.1118(8) 0.0830(3) 0.6850(5) 0.111(4) Uani 1 1 d .
H63A H -0.1814 0.0682 0.6972 0.134 Uiso 1 1 calc R
H63B H -0.0975 0.1025 0.7167 0.134 Uiso 1 1 calc R
C64 C 0.0029(6) 0.05977(18) 0.6928(3) 0.0527(19) Uani 1 1 d .
H64A H -0.0229 0.0343 0.6868 0.063 Uiso 1 1 calc R
H64B H 0.0452 0.0624 0.7365 0.063 Uiso 1 1 calc R
C65 C 0.1264(6) -0.04818(17) 0.7457(3) 0.0410(17) Uani 1 1 d .
C66 C 0.1024(6) -0.04583(17) 0.6745(3) 0.0514(19) Uani 1 1 d .
H66A H 0.0373 -0.0274 0.6628 0.062 Uiso 1 1 calc R
H66B H 0.1800 -0.0377 0.6584 0.062 Uiso 1 1 calc R
C67 C 0.0608(9) -0.0808(2) 0.6420(4) 0.080(3) Uani 1 1 d .
H67A H 0.0253 -0.0756 0.5979 0.096 Uiso 1 1 calc R
H67B H 0.1349 -0.0964 0.6407 0.096 Uiso 1 1 calc R
C68 C -0.0335(8) -0.1006(2) 0.6737(4) 0.084(3) Uani 1 1 d .
H68A H -0.0492 -0.1242 0.6525 0.101 Uiso 1 1 calc R
H68B H -0.1130 -0.0870 0.6680 0.101 Uiso 1 1 calc R
C69 C 0.0033(8) -0.1069(2) 0.7429(4) 0.076(2) Uani 1 1 d .
H69A H 0.0520 -0.1294 0.7486 0.091 Uiso 1 1 calc R
H69B H -0.0733 -0.1100 0.7637 0.091 Uiso 1 1 calc R
C70 C 0.0807(7) -0.07643(19) 0.7755(3) 0.059(2) Uani 1 1 d .
H70A H 0.0983 -0.0774 0.8203 0.071 Uiso 1 1 calc R
C71 C 0.2017(7) -0.01805(16) 0.8427(3) 0.0446(18) Uani 1 1 d .
C72 C 0.1000(7) -0.00313(17) 0.8715(3) 0.0488(19) Uani 1 1 d .
C73 C 0.1130(8) 0.0014(2) 0.9372(4) 0.069(2) Uani 1 1 d .
H73A H 0.0453 0.0113 0.9561 0.083 Uiso 1 1 calc R
C74 C 0.2202(9) -0.0080(2) 0.9751(4) 0.073(2) Uani 1 1 d .
H74A H 0.2280 -0.0036 1.0194 0.087 Uiso 1 1 calc R
C75 C 0.3181(8) -0.0240(2) 0.9480(4) 0.068(2) Uani 1 1 d .
H75A H 0.3914 -0.0312 0.9744 0.082 Uiso 1 1 calc R
C76 C 0.3102(7) -0.02956(17) 0.8833(3) 0.0446(18) Uani 1 1 d .
C77 C -0.0257(7) 0.0071(2) 0.8335(3) 0.058(2) Uani 1 1 d .
H77A H -0.0145 0.0065 0.7876 0.069 Uiso 1 1 calc R
C78 C -0.0683(7) 0.0455(2) 0.8494(4) 0.081(3) Uani 1 1 d .
H78A H -0.1480 0.0510 0.8239 0.122 Uiso 1 1 calc R
H78B H -0.0050 0.0629 0.8400 0.122 Uiso 1 1 calc R
H78C H -0.0787 0.0468 0.8944 0.122 Uiso 1 1 calc R
C79 C -0.1278(7) -0.0202(2) 0.8440(4) 0.083(3) Uani 1 1 d .
H79A H -0.2065 -0.0133 0.8189 0.125 Uiso 1 1 calc R
H79B H -0.1392 -0.0207 0.8889 0.125 Uiso 1 1 calc R
H79C H -0.1030 -0.0441 0.8309 0.125 Uiso 1 1 calc R
C80 C 0.4172(7) -0.0491(2) 0.8563(3) 0.059(2) Uani 1 1 d .
H80A H 0.4237 -0.0389 0.8134 0.071 Uiso 1 1 calc R
C81 C 0.3930(8) -0.0889(2) 0.8485(5) 0.107(3) Uani 1 1 d .
H81A H 0.3127 -0.0928 0.8223 0.160 Uiso 1 1 calc R
H81B H 0.3905 -0.0999 0.8902 0.160 Uiso 1 1 calc R
H81C H 0.4601 -0.1000 0.8280 0.160 Uiso 1 1 calc R
C82 C 0.5458(7) -0.0444(2) 0.8966(4) 0.088(3) Uani 1 1 d .
H82A H 0.6096 -0.0575 0.8768 0.132 Uiso 1 1 calc R
H82B H 0.5418 -0.0539 0.9392 0.132 Uiso 1 1 calc R
H82C H 0.5675 -0.0188 0.8992 0.132 Uiso 1 1 calc R
C83 C 0.3077(7) 0.06687(18) 0.8425(4) 0.0542(19) Uani 1 1 d .
H83A H 0.2212 0.0702 0.8290 0.065 Uiso 1 1 calc R
C84 C 0.3610(9) 0.0842(2) 0.8975(4) 0.070(2) Uani 1 1 d .
H84A H 0.3109 0.0988 0.9210 0.084 Uiso 1 1 calc R
C85 C 0.4856(10) 0.0800(2) 0.9175(4) 0.072(2) Uani 1 1 d .
H85A H 0.5232 0.0917 0.9546 0.087 Uiso 1 1 calc R
C86 C 0.5557(8) 0.0585(2) 0.8830(4) 0.062(2) Uani 1 1 d .
H86A H 0.6427 0.0552 0.8955 0.074 Uiso 1 1 calc R
C87 C 0.4965(7) 0.04171(18) 0.8296(3) 0.0523(19) Uani 1 1 d .
H87A H 0.5454 0.0264 0.8067 0.063 Uiso 1 1 calc R
C88 C 0.4512(7) -0.0424(2) 0.6977(3) 0.060(2) Uani 1 1 d .
H88A H 0.3847 -0.0566 0.7095 0.072 Uiso 1 1 calc R
C89 C 0.5569(10) -0.0596(2) 0.6836(4) 0.099(3) Uani 1 1 d .
H89A H 0.5630 -0.0850 0.6858 0.118 Uiso 1 1 calc R
C90 C 0.6535(9) -0.0393(3) 0.6663(5) 0.114(4) Uani 1 1 d .
H90A H 0.7272 -0.0507 0.6559 0.137 Uiso 1 1 calc R
C91 C 0.6432(8) -0.0023(3) 0.6640(4) 0.084(3) Uani 1 1 d .
H91A H 0.7096 0.0122 0.6528 0.101 Uiso 1 1 calc R
C92 C 0.5343(7) 0.0127(2) 0.6783(3) 0.057(2) Uani 1 1 d .
H92A H 0.5264 0.0381 0.6759 0.068 Uiso 1 1 calc R
Co1 Co 0.44755(8) 0.25153(2) 0.45016(4) 0.0374(3) Uani 1 1 d .
N1 N 0.4832(5) 0.23513(12) 0.3661(2) 0.0374(13) Uani 1 1 d .
N2 N 0.3146(6) 0.21169(14) 0.4743(2) 0.0458(14) Uani 1 1 d .
N3 N 0.3988(5) 0.29729(12) 0.4856(2) 0.0383(13) Uani 1 1 d .
N4 N 0.5977(6) 0.23358(13) 0.5173(3) 0.0456(15) Uani 1 1 d .
C1 C 0.6128(6) 0.23738(16) 0.3560(3) 0.0363(16) Uani 1 1 d .
C2 C 0.6685(6) 0.27093(18) 0.3428(3) 0.0436(17) Uani 1 1 d .
C3 C 0.7966(7) 0.2719(2) 0.3369(3) 0.062(2) Uani 1 1 d .
H3A H 0.8344 0.2943 0.3294 0.075 Uiso 1 1 calc R
C4 C 0.8692(7) 0.2413(2) 0.3418(4) 0.071(2) Uani 1 1 d .
H4A H 0.9557 0.2427 0.3373 0.086 Uiso 1 1 calc R
C5 C 0.8156(7) 0.2084(2) 0.3532(3) 0.063(2) Uani 1 1 d .
H5A H 0.8662 0.1875 0.3563 0.075 Uiso 1 1 calc R
C6 C 0.6877(7) 0.20553(18) 0.3601(3) 0.0460(18) Uani 1 1 d .
C7 C 0.5889(6) 0.30504(17) 0.3325(3) 0.0493(19) Uani 1 1 d .
H7A H 0.5243 0.3041 0.3624 0.059 Uiso 1 1 calc R
C8 C 0.6642(8) 0.34012(19) 0.3463(4) 0.078(3) Uani 1 1 d .
H8A H 0.7072 0.3395 0.3896 0.117 Uiso 1 1 calc R
H8B H 0.6072 0.3607 0.3415 0.117 Uiso 1 1 calc R
H8C H 0.7261 0.3424 0.3164 0.117 Uiso 1 1 calc R
C9 C 0.5198(7) 0.30611(19) 0.2651(4) 0.076(2) Uani 1 1 d .
H9A H 0.4707 0.2841 0.2569 0.114 Uiso 1 1 calc R
H9B H 0.5806 0.3080 0.2347 0.114 Uiso 1 1 calc R
H9C H 0.4638 0.3270 0.2606 0.114 Uiso 1 1 calc R
C10 C 0.6326(7) 0.16845(18) 0.3717(4) 0.062(2) Uani 1 1 d .
H10A H 0.5424 0.1715 0.3774 0.074 Uiso 1 1 calc R
C11 C 0.7005(8) 0.1500(2) 0.4312(4) 0.077(2) Uani 1 1 d .
H11A H 0.6930 0.1650 0.4684 0.116 Uiso 1 1 calc R
H11B H 0.7890 0.1469 0.4262 0.116 Uiso 1 1 calc R
H11C H 0.6625 0.1265 0.4367 0.116 Uiso 1 1 calc R
C12 C 0.6411(8) 0.1442(2) 0.3120(4) 0.089(3) Uani 1 1 d .
H12A H 0.5962 0.1558 0.2745 0.134 Uiso 1 1 calc R
H12B H 0.6033 0.1208 0.3183 0.134 Uiso 1 1 calc R
H12C H 0.7290 0.1410 0.3058 0.134 Uiso 1 1 calc R
C13 C 0.4041(6) 0.22050(16) 0.3124(3) 0.0372(16) Uani 1 1 d .
C14 C 0.4420(7) 0.21326(17) 0.2559(3) 0.0489(18) Uani 1 1 d .
H14A H 0.5246 0.2200 0.2497 0.059 Uiso 1 1 calc R
C15 C 0.3620(7) 0.19503(19) 0.2012(3) 0.064(2) Uani 1 1 d .
H15A H 0.4115 0.1758 0.1838 0.077 Uiso 1 1 calc R
H15B H 0.3390 0.2128 0.1672 0.077 Uiso 1 1 calc R
C16 C 0.2419(8) 0.1786(2) 0.2216(4) 0.076(2) Uani 1 1 d .
H16A H 0.1816 0.1734 0.1837 0.091 Uiso 1 1 calc R
H16B H 0.2622 0.1557 0.2443 0.091 Uiso 1 1 calc R
C17 C 0.1841(7) 0.2045(2) 0.2644(3) 0.065(2) Uani 1 1 d .
H17A H 0.1046 0.1944 0.2754 0.078 Uiso 1 1 calc R
H17B H 0.1653 0.2275 0.2418 0.078 Uiso 1 1 calc R
C18 C 0.2740(6) 0.21136(18) 0.3253(3) 0.0451(18) Uani 1 1 d .
H18A H 0.2410 0.2314 0.3491 0.054 Uiso 1 1 calc R
H18B H 0.2771 0.1896 0.3523 0.054 Uiso 1 1 calc R
C19 C 0.3532(7) 0.17693(19) 0.4790(3) 0.0500(19) Uani 1 1 d .
H19A H 0.4402 0.1720 0.4815 0.060 Uiso 1 1 calc R
C20 C 0.2705(8) 0.14804(19) 0.4805(3) 0.061(2) Uani 1 1 d .
H20A H 0.3014 0.1242 0.4853 0.073 Uiso 1 1 calc R
C21 C 0.1441(8) 0.1546(2) 0.4748(3) 0.064(2) Uani 1 1 d .
H21A H 0.0864 0.1352 0.4740 0.077 Uiso 1 1 calc R
C22 C 0.1014(7) 0.1901(2) 0.4703(3) 0.058(2) Uani 1 1 d .
H22A H 0.0147 0.1954 0.4674 0.070 Uiso 1 1 calc R
C23 C 0.1894(7) 0.21752(19) 0.4700(3) 0.0530(19) Uani 1 1 d .
H23A H 0.1603 0.2416 0.4667 0.064 Uiso 1 1 calc R
C24 C 0.2674(6) 0.30343(16) 0.4860(3) 0.0433(18) Uani 1 1 d .
C25 C 0.1922(7) 0.31378(17) 0.4298(4) 0.0476(18) Uani 1 1 d .
C26 C 0.0637(8) 0.3178(2) 0.4308(4) 0.068(2) Uani 1 1 d .
H26A H 0.0122 0.3244 0.3931 0.082 Uiso 1 1 calc R
C27 C 0.0105(8) 0.3124(2) 0.4852(5) 0.077(3) Uani 1 1 d .
H27A H -0.0774 0.3150 0.4845 0.092 Uiso 1 1 calc R
C28 C 0.0821(9) 0.3031(2) 0.5408(5) 0.071(2) Uani 1 1 d .
H28A H 0.0433 0.2996 0.5780 0.086 Uiso 1 1 calc R
C29 C 0.2132(7) 0.29867(17) 0.5431(3) 0.0476(18) Uani 1 1 d .
C30 C 0.2473(7) 0.3212(2) 0.3686(3) 0.063(2) Uani 1 1 d .
H30A H 0.3323 0.3100 0.3728 0.075 Uiso 1 1 calc R
C31 C 0.2648(9) 0.3622(2) 0.3594(4) 0.099(3) Uani 1 1 d .
H31A H 0.3142 0.3722 0.3971 0.148 Uiso 1 1 calc R
H31B H 0.1828 0.3739 0.3530 0.148 Uiso 1 1 calc R
H31C H 0.3085 0.3663 0.3224 0.148 Uiso 1 1 calc R
C32 C 0.1730(9) 0.3057(2) 0.3090(4) 0.097(3) Uani 1 1 d .
H32A H 0.1639 0.2797 0.3140 0.146 Uiso 1 1 calc R
H32B H 0.2172 0.3106 0.2724 0.146 Uiso 1 1 calc R
H32C H 0.0900 0.3169 0.3025 0.146 Uiso 1 1 calc R
C33 C 0.2923(8) 0.28892(19) 0.6047(3) 0.065(2) Uani 1 1 d .
H33A H 0.3797 0.2847 0.5954 0.078 Uiso 1 1 calc R
C34 C 0.2467(9) 0.2541(2) 0.6358(4) 0.099(3) Uani 1 1 d .
H34A H 0.2459 0.2341 0.6059 0.148 Uiso 1 1 calc R
H34B H 0.1621 0.2579 0.6469 0.148 Uiso 1 1 calc R
H34C H 0.3035 0.2485 0.6741 0.148 Uiso 1 1 calc R
C35 C 0.2961(9) 0.3196(2) 0.6547(4) 0.099(3) Uani 1 1 d .
H35A H 0.3273 0.3417 0.6370 0.149 Uiso 1 1 calc R
H35B H 0.3519 0.3127 0.6927 0.149 Uiso 1 1 calc R
H35C H 0.2118 0.3238 0.6659 0.149 Uiso 1 1 calc R
C36 C 0.4727(6) 0.32814(18) 0.5066(3) 0.0411(17) Uani 1 1 d .
C37 C 0.4241(7) 0.36095(18) 0.5176(3) 0.060(2) Uani 1 1 d .
H37A H 0.3358 0.3636 0.5102 0.072 Uiso 1 1 calc R
C38 C 0.5010(8) 0.39358(19) 0.5408(4) 0.067(2) Uani 1 1 d .
H38A H 0.5035 0.4107 0.5054 0.081 Uiso 1 1 calc R
H38B H 0.4604 0.4058 0.5742 0.081 Uiso 1 1 calc R
C39 C 0.6315(9) 0.3835(2) 0.5668(5) 0.108(3) Uani 1 1 d .
H39A H 0.6839 0.4054 0.5692 0.130 Uiso 1 1 calc R
H39B H 0.6309 0.3745 0.6105 0.130 Uiso 1 1 calc R
C40 C 0.6905(7) 0.3561(2) 0.5303(4) 0.075(2) Uani 1 1 d .
H40A H 0.7730 0.3497 0.5534 0.090 Uiso 1 1 calc R
H40B H 0.7052 0.3665 0.4890 0.090 Uiso 1 1 calc R
C41 C 0.6122(6) 0.32188(17) 0.5183(3) 0.0504(19) Uani 1 1 d .
H41A H 0.6385 0.3093 0.4812 0.060 Uiso 1 1 calc R
H41B H 0.6304 0.3058 0.5553 0.060 Uiso 1 1 calc R
C42 C 0.5700(7) 0.22220(18) 0.5746(4) 0.056(2) Uani 1 1 d .
H42A H 0.4847 0.2213 0.5816 0.067 Uiso 1 1 calc R
C43 C 0.6591(11) 0.2120(2) 0.6229(4) 0.090(3) Uani 1 1 d .
H43A H 0.6343 0.2027 0.6609 0.108 Uiso 1 1 calc R
C44 C 0.7837(12) 0.2151(2) 0.6167(5) 0.095(3) Uani 1 1 d .
H44A H 0.8459 0.2087 0.6504 0.114 Uiso 1 1 calc R
C45 C 0.8169(8) 0.2278(2) 0.5595(5) 0.074(2) Uani 1 1 d .
H45A H 0.9021 0.2306 0.5532 0.089 Uiso 1 1 calc R
C46 C 0.7208(8) 0.23632(18) 0.5120(4) 0.057(2) Uani 1 1 d .
H46A H 0.7435 0.2447 0.4729 0.068 Uiso 1 1 calc R

loop_
_atom_site_aniso_label
_atom_site_aniso_U_11
_atom_site_aniso_U_22
_atom_site_aniso_U_33
_atom_site_aniso_U_23
_atom_site_aniso_U_13
_atom_site_aniso_U_12
Co2 0.0429(6) 0.0302(5) 0.0458(6) 0.0028(4) 0.0147(4) -0.0003(4)
N5 0.040(3) 0.031(3) 0.043(3) 0.002(3) 0.010(3) 0.006(3)
N6 0.043(3) 0.026(3) 0.034(3) 0.000(2) 0.006(3) -0.010(3)
N7 0.040(4) 0.029(3) 0.058(4) 0.005(3) 0.011(3) -0.005(3)
N8 0.051(4) 0.039(4) 0.046(4) 0.004(3) 0.018(3) 0.000(3)
C47 0.034(4) 0.040(4) 0.043(4) 0.016(3) 0.016(3) 0.004(3)
C48 0.048(5) 0.040(4) 0.047(4) 0.011(4) 0.013(4) -0.004(4)
C49 0.048(5) 0.037(4) 0.076(6) 0.010(4) 0.016(4) -0.004(4)
C50 0.047(5) 0.050(5) 0.073(6) 0.022(4) 0.027(4) 0.005(4)
C51 0.059(5) 0.049(5) 0.053(5) 0.004(4) 0.024(4) 0.006(4)
C52 0.042(5) 0.050(5) 0.042(4) 0.011(4) 0.021(4) 0.008(4)
C53 0.088(6) 0.041(5) 0.049(5) 0.004(4) 0.017(4) -0.019(4)
C54 0.097(7) 0.069(6) 0.078(6) 0.001(5) 0.009(5) -0.035(5)
C55 0.123(8) 0.042(5) 0.090(6) -0.004(4) 0.039(6) -0.004(5)
C56 0.039(4) 0.056(5) 0.049(5) -0.006(4) 0.016(4) -0.003(4)
C57 0.079(6) 0.053(5) 0.069(5) -0.017(4) 0.025(4) -0.011(4)
C58 0.059(5) 0.104(7) 0.057(5) 0.004(5) 0.004(4) -0.009(5)
C59 0.046(5) 0.034(4) 0.047(4) 0.002(3) 0.014(4) -0.003(4)
C60 0.047(5) 0.061(5) 0.068(5) 0.022(4) 0.026(4) 0.013(4)
C61 0.053(5) 0.067(6) 0.093(6) 0.031(5) 0.015(5) 0.016(4)
C62 0.075(7) 0.225(13) 0.116(9) 0.086(9) 0.047(7) 0.070(8)
C63 0.069(7) 0.138(9) 0.138(9) 0.066(8) 0.053(6) 0.042(6)
C64 0.055(5) 0.044(4) 0.064(5) 0.006(4) 0.027(4) 0.005(4)
C65 0.044(4) 0.037(4) 0.044(4) 0.001(4) 0.015(3) -0.002(4)
C66 0.051(5) 0.042(5) 0.061(5) -0.004(4) 0.004(4) 0.007(4)
C67 0.128(8) 0.046(5) 0.060(5) -0.005(4) -0.006(5) -0.010(5)
C68 0.082(7) 0.059(6) 0.105(8) -0.015(5) -0.012(6) -0.021(5)
C69 0.080(6) 0.055(5) 0.090(7) 0.000(5) 0.007(5) -0.029(5)
C70 0.064(5) 0.052(5) 0.063(5) 0.002(4) 0.012(4) -0.015(4)
C71 0.058(5) 0.029(4) 0.048(5) 0.006(3) 0.010(4) -0.009(4)
C72 0.061(5) 0.039(4) 0.051(5) 0.000(4) 0.028(4) -0.006(4)
C73 0.083(7) 0.073(6) 0.057(6) 0.000(5) 0.028(5) -0.004(5)
C74 0.090(7) 0.087(7) 0.042(5) -0.008(5) 0.014(5) -0.008(5)
C75 0.068(6) 0.084(6) 0.052(6) 0.014(5) 0.004(5) 0.001(5)
C76 0.053(5) 0.044(4) 0.039(5) 0.007(3) 0.011(4) -0.011(4)
C77 0.055(5) 0.070(6) 0.053(5) 0.009(4) 0.031(4) 0.014(4)
C78 0.086(7) 0.073(6) 0.093(6) 0.016(5) 0.046(5) 0.024(5)
C79 0.058(6) 0.108(7) 0.087(6) 0.017(5) 0.024(5) -0.008(5)
C80 0.054(5) 0.070(6) 0.053(5) 0.013(4) 0.002(4) 0.009(4)
C81 0.074(7) 0.083(7) 0.160(10) -0.040(7) 0.002(6) 0.012(5)
C82 0.073(6) 0.086(7) 0.105(7) 0.033(5) 0.006(5) 0.010(5)
C83 0.056(5) 0.043(5) 0.065(5) 0.001(4) 0.011(4) 0.007(4)
C84 0.102(8) 0.049(5) 0.060(6) -0.010(4) 0.014(5) 0.016(5)
C85 0.100(8) 0.056(6) 0.055(6) 0.002(4) -0.014(6) -0.003(5)
C86 0.066(6) 0.050(5) 0.066(6) -0.001(4) -0.005(5) 0.002(4)
C87 0.063(6) 0.047(5) 0.048(5) 0.000(4) 0.012(4) -0.007(4)
C88 0.073(6) 0.044(5) 0.067(5) -0.001(4) 0.027(4) 0.009(4)
C89 0.110(8) 0.059(6) 0.142(9) 0.023(6) 0.077(7) 0.033(6)
C90 0.091(8) 0.109(9) 0.156(10) 0.032(8) 0.075(7) 0.048(7)
C91 0.057(6) 0.092(8) 0.110(7) 0.033(6) 0.038(5) 0.018(5)
C92 0.053(5) 0.052(5) 0.070(5) 0.013(4) 0.023(4) 0.006(4)
Co1 0.0418(6) 0.0280(5) 0.0440(5) -0.0007(4) 0.0119(4) 0.0017(4)
N1 0.036(4) 0.028(3) 0.050(4) 0.004(3) 0.015(3) -0.003(2)
N2 0.059(4) 0.031(4) 0.050(4) -0.003(3) 0.019(3) -0.001(3)
N3 0.040(4) 0.026(3) 0.051(4) -0.002(3) 0.012(3) 0.005(3)
N4 0.052(4) 0.037(3) 0.050(4) -0.006(3) 0.019(3) 0.000(3)
C1 0.043(5) 0.034(4) 0.032(4) -0.003(3) 0.006(3) -0.006(4)
C2 0.038(5) 0.046(5) 0.048(4) -0.001(3) 0.009(3) -0.004(4)
C3 0.048(6) 0.064(6) 0.076(6) -0.002(4) 0.015(4) -0.013(5)
C4 0.040(5) 0.085(7) 0.092(6) 0.003(5) 0.021(4) -0.001(5)
C5 0.050(6) 0.064(6) 0.077(6) -0.008(4) 0.017(4) 0.009(4)
C6 0.049(5) 0.039(5) 0.052(5) -0.009(3) 0.016(4) -0.005(4)
C7 0.049(5) 0.039(4) 0.063(5) 0.011(4) 0.019(4) -0.010(4)
C8 0.102(7) 0.049(5) 0.087(6) -0.006(4) 0.025(5) -0.018(5)
C9 0.093(7) 0.046(5) 0.082(6) 0.008(4) -0.019(5) -0.004(4)
C10 0.068(6) 0.039(5) 0.084(6) -0.005(4) 0.026(5) 0.014(4)
C11 0.101(7) 0.050(5) 0.084(6) 0.005(5) 0.023(5) 0.014(5)
C12 0.110(8) 0.051(5) 0.105(7) -0.021(5) 0.005(6) 0.009(5)
C13 0.043(5) 0.029(4) 0.040(4) 0.007(3) 0.007(4) -0.003(3)
C14 0.058(5) 0.040(4) 0.049(5) -0.007(4) 0.011(4) -0.014(4)
C15 0.088(6) 0.050(5) 0.058(5) -0.008(4) 0.023(5) -0.012(4)
C16 0.087(7) 0.080(6) 0.061(5) -0.017(5) 0.004(5) -0.030(5)
C17 0.058(5) 0.083(6) 0.053(5) 0.003(4) 0.001(4) -0.021(5)
C18 0.046(5) 0.047(4) 0.042(4) 0.000(3) 0.009(4) -0.007(4)
C19 0.060(5) 0.040(5) 0.051(5) 0.001(4) 0.009(4) -0.004(4)
C20 0.076(6) 0.033(5) 0.071(6) 0.009(4) 0.000(5) -0.005(5)
C21 0.080(7) 0.054(6) 0.058(5) 0.012(4) 0.004(5) -0.027(5)
C22 0.048(5) 0.059(6) 0.070(5) -0.006(4) 0.021(4) -0.013(4)
C23 0.061(6) 0.036(4) 0.066(5) -0.008(4) 0.022(4) -0.004(4)
C24 0.045(5) 0.023(4) 0.065(5) -0.003(3) 0.017(4) 0.006(3)
C25 0.036(5) 0.034(4) 0.073(6) -0.005(4) 0.008(4) 0.010(3)
C26 0.056(6) 0.063(6) 0.086(7) -0.011(5) 0.009(5) 0.004(4)
C27 0.045(6) 0.073(6) 0.116(8) -0.021(6) 0.024(6) 0.006(5)
C28 0.073(7) 0.060(6) 0.092(7) -0.012(5) 0.052(6) 0.000(5)
C29 0.059(5) 0.036(4) 0.054(5) -0.011(4) 0.029(4) -0.001(4)
C30 0.060(5) 0.074(6) 0.054(5) 0.008(4) 0.010(4) 0.024(4)
C31 0.120(8) 0.092(7) 0.083(7) 0.011(5) 0.011(6) -0.042(6)
C32 0.150(9) 0.063(6) 0.073(6) 0.000(5) -0.011(6) 0.031(6)
C33 0.086(6) 0.055(5) 0.060(5) -0.003(4) 0.034(5) -0.001(4)
C34 0.162(9) 0.066(6) 0.076(6) 0.006(5) 0.044(6) -0.012(6)
C35 0.154(9) 0.069(6) 0.079(6) -0.021(5) 0.028(6) -0.007(6)
C36 0.047(5) 0.038(4) 0.040(4) -0.001(3) 0.013(3) -0.003(4)
C37 0.053(5) 0.033(4) 0.095(6) -0.016(4) 0.016(4) 0.004(4)
C38 0.081(6) 0.037(5) 0.085(6) -0.012(4) 0.016(5) -0.005(4)
C39 0.095(8) 0.060(6) 0.164(10) -0.042(6) -0.001(7) -0.015(6)
C40 0.057(5) 0.052(5) 0.119(7) -0.021(5) 0.022(5) -0.015(4)
C41 0.053(5) 0.039(4) 0.063(5) -0.009(4) 0.020(4) 0.000(4)
C42 0.070(6) 0.043(5) 0.052(5) -0.007(4) -0.005(5) -0.004(4)
C43 0.110(8) 0.075(7) 0.077(7) 0.020(5) -0.017(7) -0.032(6)
C44 0.125(10) 0.074(7) 0.072(7) 0.007(5) -0.043(7) -0.007(7)
C45 0.054(6) 0.077(6) 0.086(7) -0.016(5) -0.012(5) 0.018(5)
C46 0.058(6) 0.050(5) 0.063(5) -0.007(4) 0.009(5) 0.011(4)

loop_
_atom_type_symbol
_atom_type_description
_atom_type_scat_dispersion_real
_atom_type_scat_dispersion_imag
_atom_type_scat_source
C C 0.0033 0.0016 'International Tables Vol C Tables 4.2.6.8 and 6.1.1.4'
H H 0.0000 0.0000 'International Tables Vol C Tables 4.2.6.8 and 6.1.1.4'
N N 0.0061 0.0033 'International Tables Vol C Tables 4.2.6.8 and 6.1.1.4'
Co Co 0.3494 0.9721 'International Tables Vol C Tables 4.2.6.8 and 6.1.1.4'

loop_
_geom_angle_atom_site_label_1
_geom_angle_atom_site_label_2
_geom_angle_atom_site_label_3
_geom_angle
N6 Co2 N5 131.5(2)
N6 Co2 N7 99.03(19)
N5 Co2 N7 113.1(2)
N6 Co2 N8 106.4(2)
N5 Co2 N8 104.4(2)
N7 Co2 N8 97.6(2)
C59 N5 C47 113.0(5)
C59 N5 Co2 131.7(4)
C47 N5 Co2 115.1(4)
C65 N6 C71 114.9(5)
C65 N6 Co2 124.6(4)
C71 N6 Co2 120.5(4)
C87 N7 C83 115.7(6)
C87 N7 Co2 126.1(5)
C83 N7 Co2 118.1(5)
C88 N8 C92 116.1(6)
C88 N8 Co2 120.5(5)
C92 N8 Co2 123.0(5)
C52 C47 C48 119.1(6)
C52 C47 N5 121.2(6)
C48 C47 N5 119.6(6)
C49 C48 C47 118.5(6)
C49 C48 C53 119.7(6)
C47 C48 C53 121.7(6)
C50 C49 C48 121.8(7)
C49 C50 C51 119.2(6)
C52 C51 C50 120.6(7)
C51 C52 C47 120.5(6)
C51 C52 C56 118.8(6)
C47 C52 C56 120.6(5)
C48 C53 C54 112.2(6)
C48 C53 C55 111.0(6)
C54 C53 C55 109.6(6)
C58 C56 C57 109.1(6)
C58 C56 C52 111.2(6)
C57 C56 C52 112.3(5)
C60 C59 N5 125.7(6)
C60 C59 C64 120.0(6)
N5 C59 C64 114.2(6)
C59 C60 C61 125.5(6)
C62 C61 C60 111.7(6)
C63 C62 C61 120.6(8)
C62 C63 C64 121.5(8)
C63 C64 C59 113.6(6)
C70 C65 N6 126.1(6)
C70 C65 C66 119.3(6)
N6 C65 C66 114.6(5)
C67 C66 C65 114.4(6)
C68 C67 C66 113.6(7)
C67 C68 C69 114.3(7)
C68 C69 C70 113.4(6)
C65 C70 C69 125.1(7)
C76 C71 C72 117.9(6)
C76 C71 N6 121.4(6)
C72 C71 N6 120.6(6)
C73 C72 C71 119.2(7)
C73 C72 C77 118.0(7)
C71 C72 C77 122.7(6)
C74 C73 C72 122.1(8)
C73 C74 C75 119.3(7)
C76 C75 C74 121.2(7)
C75 C76 C71 120.1(7)
C75 C76 C80 119.2(7)
C71 C76 C80 120.7(6)
C79 C77 C72 111.2(6)
C79 C77 C78 109.9(6)
C72 C77 C78 112.2(6)
C81 C80 C76 112.3(6)
C81 C80 C82 107.6(6)
C76 C80 C82 113.7(6)
N7 C83 C84 122.7(7)
C85 C84 C83 119.6(8)
C84 C85 C86 119.0(8)
C85 C86 C87 118.3(8)
N7 C87 C86 124.8(7)
N8 C88 C89 123.5(7)
C88 C89 C90 118.8(8)
C89 C90 C91 119.8(8)
C92 C91 C90 117.8(8)
C91 C92 N8 124.0(7)
N3 Co1 N1 135.2(2)
N3 Co1 N4 103.3(2)
N1 Co1 N4 107.2(2)
N3 Co1 N2 106.6(2)
N1 Co1 N2 102.27(19)
N4 Co1 N2 95.5(2)
C13 N1 C1 113.0(5)
C13 N1 Co1 132.2(4)
C1 N1 Co1 114.7(4)
C19 N2 C23 116.7(6)
C19 N2 Co1 117.6(5)
C23 N2 Co1 123.7(4)
C24 N3 C36 112.3(5)
C24 N3 Co1 116.9(4)
C36 N3 Co1 130.5(4)
C46 N4 C42 115.3(6)
C46 N4 Co1 126.3(5)
C42 N4 Co1 117.9(5)
C2 C1 C6 119.2(6)
C2 C1 N1 121.3(6)
C6 C1 N1 119.5(5)
C3 C2 C1 118.9(6)
C3 C2 C7 120.4(6)
C1 C2 C7 120.7(6)
C4 C3 C2 121.9(7)
C3 C4 C5 119.8(7)
C4 C5 C6 121.3(7)
C5 C6 C1 118.8(6)
C5 C6 C10 119.3(7)
C1 C6 C10 121.9(6)
C2 C7 C9 110.7(6)
C2 C7 C8 113.7(6)
C9 C7 C8 109.7(6)
C6 C10 C11 112.2(6)
C6 C10 C12 108.9(6)
C11 C10 C12 109.9(6)
C14 C13 N1 124.7(6)
C14 C13 C18 120.8(6)
N1 C13 C18 114.4(5)
C13 C14 C15 124.7(6)
C14 C15 C16 112.2(6)
C17 C16 C15 109.8(6)
C16 C17 C18 110.5(6)
C13 C18 C17 112.8(5)
N2 C19 C20 122.9(7)
C21 C20 C19 119.3(7)
C20 C21 C22 119.2(7)
C23 C22 C21 118.3(7)
N2 C23 C22 123.6(7)
C25 C24 C29 120.3(7)
C25 C24 N3 120.1(6)
C29 C24 N3 119.6(6)
C26 C25 C24 118.8(7)
C26 C25 C30 119.2(7)
C24 C25 C30 122.0(6)
C27 C26 C25 121.2(8)
C26 C27 C28 121.1(8)
C27 C28 C29 120.6(8)
C24 C29 C28 118.0(7)
C24 C29 C33 121.6(7)
C28 C29 C33 120.5(7)
C25 C30 C32 114.9(7)
C25 C30 C31 110.6(6)
C32 C30 C31 109.0(6)
C29 C33 C34 113.1(7)
C29 C33 C35 112.4(6)
C34 C33 C35 107.6(6)
C37 C36 N3 124.1(6)
C37 C36 C41 120.4(6)
N3 C36 C41 115.4(5)
C36 C37 C38 124.6(7)
C39 C38 C37 111.8(6)
C40 C39 C38 115.3(8)
C39 C40 C41 113.4(7)
C36 C41 C40 114.6(6)
N4 C42 C43 123.2(8)
C44 C43 C42 120.6(9)
C43 C44 C45 118.2(9)
C46 C45 C44 117.6(9)
N4 C46 C45 125.0(8)

loop_
_geom_bond_atom_site_label_1
_geom_bond_atom_site_label_2
_geom_bond_distance
Co2 N6 1.949(4)
Co2 N5 1.963(5)
Co2 N7 2.093(5)
Co2 N8 2.122(5)
N5 C59 1.391(7)
N5 C47 1.436(7)
N6 C65 1.397(7)
N6 C71 1.422(7)
N7 C87 1.332(8)
N7 C83 1.342(8)
N8 C88 1.332(8)
N8 C92 1.345(8)
C47 C52 1.401(8)
C47 C48 1.421(8)
C48 C49 1.385(8)
C48 C53 1.509(9)
C49 C50 1.379(9)
C50 C51 1.394(9)
C51 C52 1.371(8)
C52 C56 1.527(9)
C53 C54 1.519(9)
C53 C55 1.543(9)
C56 C58 1.525(9)
C56 C57 1.533(9)
C59 C60 1.340(8)
C59 C64 1.491(8)
C60 C61 1.510(9)
C61 C62 1.478(10)
C62 C63 1.343(10)
C63 C64 1.486(9)
C65 C70 1.338(8)
C65 C66 1.494(8)
C66 C67 1.500(9)
C67 C68 1.469(10)
C68 C69 1.482(10)
C69 C70 1.506(9)
C71 C76 1.416(9)
C71 C72 1.419(9)
C72 C73 1.383(9)
C72 C77 1.521(9)
C73 C74 1.356(10)
C74 C75 1.384(10)
C75 C76 1.370(9)
C76 C80 1.518(9)
C77 C79 1.518(9)
C77 C78 1.536(9)
C80 C81 1.494(10)
C80 C82 1.531(9)
C83 C84 1.382(10)
C84 C85 1.352(10)
C85 C86 1.360(10)
C86 C87 1.367(9)
C88 C89 1.357(10)
C89 C90 1.358(11)
C90 C91 1.367(12)
C91 C92 1.354(9)
Co1 N3 1.941(5)
Co1 N1 1.954(5)
Co1 N4 2.108(6)
Co1 N2 2.145(5)
N1 C13 1.429(7)
N1 C1 1.427(7)
N2 C19 1.345(8)
N2 C23 1.344(8)
N3 C24 1.421(8)
N3 C36 1.422(7)
N4 C46 1.335(8)
N4 C42 1.345(8)
C1 C2 1.414(8)
C1 C6 1.416(8)
C2 C3 1.387(9)
C2 C7 1.516(9)
C3 C4 1.364(10)
C4 C5 1.373(10)
C5 C6 1.395(9)
C6 C10 1.519(9)
C7 C9 1.518(9)
C7 C8 1.530(9)
C10 C11 1.526(9)
C10 C12 1.555(9)
C13 C14 1.332(8)
C13 C18 1.486(8)
C14 C15 1.504(9)
C15 C16 1.526(9)
C16 C17 1.498(9)
C17 C18 1.526(8)
C19 C20 1.385(9)
C20 C21 1.361(9)
C21 C22 1.384(10)
C22 C23 1.380(9)
C24 C25 1.399(9)
C24 C29 1.409(9)
C25 C26 1.381(9)
C25 C30 1.508(9)
C26 C27 1.356(10)
C27 C28 1.361(10)
C28 C29 1.403(10)
C29 C33 1.503(9)
C30 C32 1.510(10)
C30 C31 1.536(10)
C33 C34 1.546(9)
C33 C35 1.543(9)
C36 C37 1.346(8)
C36 C41 1.495(8)
C37 C38 1.503(9)
C38 C39 1.478(10)
C39 C40 1.459(10)
C40 C41 1.517(9)
C42 C43 1.356(10)
C43 C44 1.356(12)
C44 C45 1.381(11)
C45 C46 1.376(10)
